data_4036392
loop_
_publ_author_name
'Ghorai, Manas K.'
'Halder, Sandipan'
'Das, Subhomoy'

_publ_section_title
;
 Domino Michael-Michael and Aldol-Aldol Reactions: Diastereoselective
 Synthesis of Functionalized Cyclohexanone Derivatives Containing
 Quaternary Carbon Center.
;
_journal_issue 19
_journal_name_full 'The Journal of organic chemistry'
_journal_page_first 9700
_journal_page_last 9712
_journal_paper_doi 10.1021/acs.joc.5b01768
_journal_volume 80
_journal_year 2015
_chemical_formula_moiety 'C20 H19 N O4'
_chemical_formula_sum 'C20 H19 N O4'
_chemical_formula_weight 337.36
_space_group_IT_number 14
_space_group_name_Hall '-P 2yn'
_space_group_name_H-M_alt 'P 1 21/n 1'
_symmetry_cell_setting monoclinic
_symmetry_space_group_name_H-M 'P 1 21/n 1'
_atom_sites_solution_hydrogens geom
_atom_sites_solution_primary direct
_atom_sites_solution_secondary difmap
_audit_creation_method SHELXL-97
_cell_angle_alpha 90.00
_cell_angle_beta 106.472(2)
_cell_angle_gamma 90.00
_cell_formula_units_Z 8
_cell_length_a 16.4820(11)
_cell_length_b 9.0409(6)
_cell_length_c 22.9016(15)
_cell_measurement_temperature 100(2)
_cell_measurement_theta_max 28.4
_cell_measurement_theta_min 2.4
_cell_volume 3272.6(4)
_computing_cell_refinement 'Bruker SMART'
_computing_data_collection 'Bruker SMART APEX'
_computing_data_reduction 'Bruker SAINT PLUS'
_computing_molecular_graphics 'Ortep-3 for Windows (Farrugia, 1997)'
_computing_publication_material 'WinGX publication routines (Farrugia, 1999)'
_computing_structure_refinement 'SHELXL-97 (Sheldrick, 1997)'
_computing_structure_solution 'SIR97(Altomare, et. al. 1999)'
_diffrn_ambient_temperature 100(2)
_diffrn_measured_fraction_theta_full 0.994
_diffrn_measured_fraction_theta_max 0.994
_diffrn_measurement_device_type 'CCD area detector'
_diffrn_measurement_method 'phi and omega scans'
_diffrn_radiation_monochromator graphite
_diffrn_radiation_source 'fine-focus sealed tube'
_diffrn_radiation_type MoK\a
_diffrn_radiation_wavelength 0.71073
_diffrn_reflns_av_R_equivalents 0.0528
_diffrn_reflns_av_sigmaI/netI 0.0909
_diffrn_reflns_limit_h_max 22
_diffrn_reflns_limit_h_min -19
_diffrn_reflns_limit_k_max 8
_diffrn_reflns_limit_k_min -12
_diffrn_reflns_limit_l_max 30
_diffrn_reflns_limit_l_min -30
_diffrn_reflns_number 20998
_diffrn_reflns_theta_full 28.36
_diffrn_reflns_theta_max 28.36
_diffrn_reflns_theta_min 2.44
_exptl_absorpt_coefficient_mu 0.096
_exptl_absorpt_correction_T_max 0.990
_exptl_absorpt_correction_T_min 0.989
_exptl_absorpt_correction_type empirical
_exptl_absorpt_process_details SADABS
_exptl_crystal_colour block
_exptl_crystal_density_diffrn 1.369
_exptl_crystal_density_method 'not measured'
_exptl_crystal_description white
_exptl_crystal_F_000 1424
_exptl_crystal_size_max 0.20
_exptl_crystal_size_mid 0.10
_exptl_crystal_size_min 0.10
_refine_diff_density_max 1.248
_refine_diff_density_min -0.939
_refine_diff_density_rms 0.076
_refine_ls_extinction_method none
_refine_ls_goodness_of_fit_ref 1.015
_refine_ls_hydrogen_treatment mixed
_refine_ls_matrix_type full
_refine_ls_number_parameters 461
_refine_ls_number_reflns 8129
_refine_ls_number_restraints 0
_refine_ls_restrained_S_all 1.015
_refine_ls_R_factor_all 0.1581
_refine_ls_R_factor_gt 0.0857
_refine_ls_shift/su_max 0.000
_refine_ls_shift/su_mean 0.000
_refine_ls_structure_factor_coef Fsqd
_refine_ls_weighting_details 'calc w=1/[\s^2^(Fo^2^)+(0.0609P)^2^+8.1887P] where P=(Fo^2^+2Fc^2^)/3'
_refine_ls_weighting_scheme calc
_refine_ls_wR_factor_gt 0.1762
_refine_ls_wR_factor_ref 0.2084
_reflns_number_gt 4742
_reflns_number_total 8129
_reflns_threshold_expression >2sigma(I)
_cod_data_source_file jo5b01768_si_002.cif
_cod_data_source_block Compound18a
_cod_depositor_comments
;
The following automatic conversions were performed:

data item '_symmetry_cell_setting' value 'Monoclinic' was changed to
'monoclinic' in accordance with the
/home/saulius/struct/COD-crude-data/automatic-downloads/DataCite-retrospective/ACS/depositions/lib/dictionaries/cif_core.dic
dictionary named 'cif_core.dic' version 2.4.2 last updated on
2011-04-26.

Automatic conversion script
Id: cif_fix_values 6909 2019-04-08 15:41:33Z antanas 

2020-08-05
Z value and formula fixed to values more according to usual
chemical conventions.                 miguel
;
_cod_original_formula_sum 'C40 H38 N2 O8'
_cod_original_formula_weight 674.72
_cod_original_formula_moiety 'C40 H38 N2 O8'
_cod_original_formula_units_Z 4
_cod_original_sg_symbol_H-M p21/n
_cod_database_code 4036392

loop_
_symmetry_equiv_pos_as_xyz
'x, y, z'
'-x+1/2, y+1/2, -z+1/2'
'-x, -y, -z'
'x-1/2, -y-1/2, z-1/2'

loop_
_atom_site_label
_atom_site_type_symbol
_atom_site_fract_x
_atom_site_fract_y
_atom_site_fract_z
_atom_site_U_iso_or_equiv
_atom_site_adp_type
_atom_site_occupancy
_atom_site_symmetry_multiplicity
_atom_site_calc_flag
_atom_site_refinement_flags
O4 O 0.87227(16) 0.5290(3) 0.12973(11) 0.0301(6) Uani 1 1 d .
O3 O 0.88666(15) 0.5413(2) 0.24085(11) 0.0243(5) Uani 1 1 d .
O6 O 0.81801(15) 0.3281(3) 0.76717(11) 0.0263(5) Uani 1 1 d .
O5 O 0.94894(16) 0.3004(3) 0.81869(13) 0.0353(6) Uani 1 1 d .
O8 O 0.96640(15) 0.9942(2) 0.89806(11) 0.0259(5) Uani 1 1 d .
C4 C 0.7777(2) 0.9814(3) 0.13322(14) 0.0190(7) Uani 1 1 d .
O1 O 0.80873(17) 1.2123(3) 0.23839(11) 0.0323(6) Uani 1 1 d .
N2 N 0.88955(18) 0.3756(3) 0.78918(13) 0.0217(6) Uani 1 1 d .
C30 C 0.8979(2) 0.8459(3) 0.78969(15) 0.0183(7) Uani 1 1 d .
O7 O 0.90460(15) 0.9920(2) 0.78421(11) 0.0217(5) Uani 1 1 d .
C1 C 0.6258(2) 1.1027(4) 0.06401(17) 0.0355(9) Uani 1 1 d .
H1 H 0.5749 1.1431 0.0409 0.043 Uiso 1 1 calc R
C2 C 0.6259(2) 0.9811(4) 0.09953(19) 0.0349(9) Uani 1 1 d .
H2 H 0.5748 0.9393 0.1006 0.042 Uiso 1 1 calc R
C3 C 0.7007(2) 0.9199(4) 0.13369(16) 0.0260(8) Uani 1 1 d .
H3 H 0.6997 0.8366 0.1573 0.031 Uiso 1 1 calc R
C7 C 0.8610(2) 0.9236(3) 0.17358(15) 0.0224(7) Uani 1 1 d .
H7 H 0.9049 0.9548 0.1549 0.027 Uiso 1 1 calc R
C12 C 0.8834(5) 0.9921(4) 0.23676(19) 0.081(2) Uani 1 1 d .
H12 H 0.9452 0.9861 0.2472 0.097 Uiso 1 1 calc R
C11 C 0.8715(6) 0.9287(5) 0.2841(2) 0.119(3) Uani 1 1 d .
H11 H 0.8096 0.9277 0.2729 0.142 Uiso 1 1 calc R
C13 C 0.8909(4) 1.0045(4) 0.34592(19) 0.0530(14) Uani 1 1 d .
C14 C 0.8321(3) 1.0030(4) 0.37716(17) 0.0430(11) Uani 1 1 d .
H14 H 0.7801 0.9581 0.3599 0.052 Uiso 1 1 calc R
C15 C 0.8480(3) 1.0664(4) 0.43385(16) 0.0306(8) Uani 1 1 d .
H15 H 0.8066 1.0640 0.4543 0.037 Uiso 1 1 calc R
C16 C 0.9242(2) 1.1333(4) 0.46067(16) 0.0312(9) Uani 1 1 d .
H16 H 0.9346 1.1759 0.4991 0.037 Uiso 1 1 calc R
C5 C 0.7776(2) 1.1047(4) 0.09679(15) 0.0234(7) Uani 1 1 d .
H5 H 0.8286 1.1464 0.0954 0.028 Uiso 1 1 calc R
C6 C 0.7017(3) 1.1655(4) 0.06251(16) 0.0327(9) Uani 1 1 d .
H6 H 0.7018 1.2485 0.0386 0.039 Uiso 1 1 calc R
C8 C 0.8665(2) 0.7560(3) 0.17907(15) 0.0201(7) Uani 1 1 d .
C19 C 0.8685(2) 0.6668(4) 0.12671(16) 0.0238(7) Uani 1 1 d .
C20 C 0.8692(2) 0.7389(4) 0.06856(16) 0.0286(8) Uani 1 1 d .
H20A H 0.8642 0.6648 0.0377 0.043 Uiso 1 1 calc R
H20B H 0.9213 0.7919 0.0742 0.043 Uiso 1 1 calc R
H20C H 0.8225 0.8065 0.0562 0.043 Uiso 1 1 calc R
C9 C 0.8792(2) 0.6874(3) 0.23373(15) 0.0198(7) Uani 1 1 d .
C10 C 0.8896(2) 0.7654(4) 0.29236(16) 0.0259(8) Uani 1 1 d .
H10A H 0.9470 0.7514 0.3179 0.031 Uiso 1 1 calc R
H10B H 0.8516 0.7219 0.3131 0.031 Uiso 1 1 calc R
N1 N 0.8727(2) 1.1566(3) 0.23080(14) 0.0337(8) Uani 1 1 d .
O2 O 0.92686(18) 1.2255(3) 0.21619(17) 0.0562(9) Uani 1 1 d .
C17 C 0.9851(3) 1.1368(5) 0.4302(2) 0.0423(10) Uani 1 1 d .
H17 H 1.0369 1.1825 0.4476 0.051 Uiso 1 1 calc R
C18 C 0.9684(4) 1.0708(5) 0.3730(2) 0.0536(14) Uani 1 1 d .
H18 H 1.0098 1.0712 0.3526 0.064 Uiso 1 1 calc R
C21 C 0.8130(2) 0.4261(4) 0.55429(15) 0.0255(8) Uani 1 1 d .
H21 H 0.8056 0.3874 0.5155 0.031 Uiso 1 1 calc R
C26 C 0.7446(2) 0.4719(4) 0.57249(16) 0.0261(8) Uani 1 1 d .
H26 H 0.6906 0.4652 0.5455 0.031 Uiso 1 1 calc R
C25 C 0.7547(2) 0.5278(4) 0.63037(15) 0.0244(7) Uani 1 1 d .
H25 H 0.7076 0.5582 0.6419 0.029 Uiso 1 1 calc R
C24 C 0.8337(2) 0.5387(4) 0.67089(15) 0.0244(7) Uani 1 1 d .
C28 C 0.8424(2) 0.6083(4) 0.73307(15) 0.0242(7) Uani 1 1 d .
H28 H 0.7875 0.6044 0.7416 0.029 Uiso 1 1 calc R
C27 C 0.9078(2) 0.5384(3) 0.78494(16) 0.0237(7) Uani 1 1 d .
H27 H 0.9630 0.5484 0.7772 0.028 Uiso 1 1 calc R
C32 C 0.9138(2) 0.6069(3) 0.84742(14) 0.0195(7) Uani 1 1 d .
H32 H 0.9673 0.5720 0.8750 0.023 Uiso 1 1 calc R
C33 C 0.8447(2) 0.5571(3) 0.87533(14) 0.0183(7) Uani 1 1 d .
C34 C 0.8592(2) 0.4373(4) 0.91493(15) 0.0222(7) Uani 1 1 d .
H34 H 0.9116 0.3905 0.9251 0.027 Uiso 1 1 calc R
C35 C 0.7968(2) 0.3869(4) 0.93927(16) 0.0297(8) Uani 1 1 d .
H35 H 0.8073 0.3065 0.9657 0.036 Uiso 1 1 calc R
C36 C 0.7192(2) 0.4554(4) 0.92454(17) 0.0305(9) Uani 1 1 d .
H36 H 0.6771 0.4220 0.9411 0.037 Uiso 1 1 calc R
C23 C 0.9029(2) 0.4949(4) 0.65240(17) 0.0317(9) Uani 1 1 d .
H23 H 0.9569 0.5035 0.6792 0.038 Uiso 1 1 calc R
C22 C 0.8929(2) 0.4383(4) 0.59442(17) 0.0304(8) Uani 1 1 d .
H22 H 0.9400 0.4087 0.5826 0.036 Uiso 1 1 calc R
C31 C 0.9217(2) 0.7743(3) 0.84410(14) 0.0190(7) Uani 1 1 d .
C29 C 0.8678(2) 0.7723(3) 0.72952(15) 0.0208(7) Uani 1 1 d .
H29A H 0.9122 0.7774 0.7093 0.025 Uiso 1 1 calc R
H29B H 0.8194 0.8262 0.7047 0.025 Uiso 1 1 calc R
C39 C 0.9606(2) 0.8567(4) 0.89863(15) 0.0208(7) Uani 1 1 d .
C40 C 0.9977(2) 0.7772(4) 0.95742(16) 0.0303(8) Uani 1 1 d .
H40A H 1.0163 0.8480 0.9897 0.045 Uiso 1 1 calc R
H40B H 1.0451 0.7189 0.9544 0.045 Uiso 1 1 calc R
H40C H 0.9557 0.7139 0.9659 0.045 Uiso 1 1 calc R
C38 C 0.7664(2) 0.6251(4) 0.86075(16) 0.0238(7) Uani 1 1 d .
H38 H 0.7558 0.7056 0.8344 0.029 Uiso 1 1 calc R
C37 C 0.7041(2) 0.5746(4) 0.88484(17) 0.0298(8) Uani 1 1 d .
H37 H 0.6515 0.6207 0.8745 0.036 Uiso 1 1 calc R
H101 H 0.879(3) 0.503(5) 0.199(2) 0.058(14) Uiso 1 1 d .
H100 H 0.925(3) 1.027(5) 0.826(2) 0.058(14) Uiso 1 1 d .

loop_
_atom_site_aniso_label
_atom_site_aniso_U_11
_atom_site_aniso_U_22
_atom_site_aniso_U_33
_atom_site_aniso_U_23
_atom_site_aniso_U_13
_atom_site_aniso_U_12
O4 0.0393(15) 0.0164(12) 0.0304(14) -0.0043(11) 0.0030(11) 0.0031(11)
O3 0.0306(14) 0.0112(11) 0.0289(14) 0.0001(10) 0.0047(11) 0.0003(9)
O6 0.0261(13) 0.0201(12) 0.0303(13) 0.0000(11) 0.0039(11) -0.0039(10)
O5 0.0284(14) 0.0196(13) 0.0531(17) -0.0035(12) 0.0037(12) 0.0055(11)
O8 0.0339(14) 0.0150(12) 0.0284(13) -0.0041(10) 0.0083(11) -0.0050(10)
C4 0.0290(18) 0.0117(15) 0.0184(16) -0.0021(13) 0.0102(14) 0.0027(13)
O1 0.0375(15) 0.0268(14) 0.0312(14) 0.0014(11) 0.0075(12) -0.0097(12)
N2 0.0318(17) 0.0104(13) 0.0247(15) -0.0031(12) 0.0110(13) -0.0054(12)
C30 0.0179(16) 0.0119(15) 0.0266(18) -0.0023(13) 0.0089(14) 0.0003(12)
O7 0.0294(13) 0.0100(11) 0.0266(13) -0.0004(10) 0.0092(11) -0.0019(9)
C1 0.034(2) 0.036(2) 0.031(2) -0.0077(18) -0.0005(17) 0.0183(18)
C2 0.026(2) 0.0219(19) 0.056(3) -0.0131(18) 0.0110(18) 0.0030(15)
C3 0.0301(19) 0.0149(16) 0.037(2) -0.0034(15) 0.0158(16) 0.0013(14)
C7 0.0281(19) 0.0112(15) 0.0264(18) 0.0006(14) 0.0051(15) -0.0007(13)
C12 0.184(6) 0.0094(19) 0.023(2) -0.0013(17) -0.012(3) 0.018(3)
C11 0.328(11) 0.012(2) 0.042(3) -0.004(2) 0.095(5) -0.013(4)
C13 0.125(5) 0.0103(18) 0.035(2) 0.0006(17) 0.040(3) -0.008(2)
C14 0.081(3) 0.0195(19) 0.025(2) 0.0043(16) 0.010(2) -0.005(2)
C15 0.046(2) 0.0205(18) 0.0252(19) 0.0034(15) 0.0100(17) 0.0089(16)
C16 0.043(2) 0.030(2) 0.0202(18) 0.0010(16) 0.0080(16) 0.0152(17)
C5 0.0334(19) 0.0183(17) 0.0216(17) 0.0032(14) 0.0130(15) 0.0018(14)
C6 0.055(3) 0.0216(19) 0.0225(19) 0.0020(15) 0.0131(17) 0.0168(18)
C8 0.0226(17) 0.0122(15) 0.0230(17) 0.0000(13) 0.0027(14) 0.0027(13)
C19 0.0218(17) 0.0186(17) 0.0268(18) -0.0014(15) 0.0002(14) 0.0027(14)
C20 0.033(2) 0.0252(19) 0.0256(19) -0.0048(15) 0.0060(16) 0.0010(16)
C9 0.0178(16) 0.0121(15) 0.0300(18) 0.0000(14) 0.0074(14) -0.0006(12)
C10 0.042(2) 0.0143(16) 0.0271(18) 0.0036(14) 0.0198(16) -0.0008(15)
N1 0.048(2) 0.0119(14) 0.0294(17) -0.0026(13) -0.0088(15) 0.0085(15)
O2 0.0297(16) 0.0340(17) 0.104(3) -0.0323(18) 0.0170(17) -0.0070(13)
C17 0.045(2) 0.038(2) 0.046(3) 0.008(2) 0.016(2) 0.0157(19)
C18 0.095(4) 0.030(2) 0.060(3) 0.015(2) 0.061(3) 0.025(2)
C21 0.037(2) 0.0215(17) 0.0186(17) -0.0031(14) 0.0087(15) -0.0085(15)
C26 0.0301(19) 0.0232(18) 0.0233(18) -0.0005(15) 0.0045(15) -0.0043(15)
C25 0.033(2) 0.0171(17) 0.0243(18) 0.0005(14) 0.0105(15) 0.0009(14)
C24 0.035(2) 0.0150(16) 0.0218(17) -0.0003(14) 0.0053(15) 0.0011(14)
C28 0.0292(19) 0.0174(17) 0.0253(18) -0.0030(14) 0.0068(15) -0.0010(14)
C27 0.0321(19) 0.0121(16) 0.0287(19) -0.0018(14) 0.0115(15) -0.0046(14)
C32 0.0256(17) 0.0125(15) 0.0198(16) -0.0003(13) 0.0054(14) 0.0004(13)
C33 0.0236(17) 0.0136(15) 0.0172(16) -0.0028(13) 0.0047(13) -0.0033(13)
C34 0.0249(18) 0.0190(17) 0.0219(17) 0.0019(14) 0.0054(14) -0.0004(14)
C35 0.041(2) 0.0256(19) 0.0230(18) 0.0031(15) 0.0090(16) -0.0066(16)
C36 0.033(2) 0.032(2) 0.033(2) -0.0081(17) 0.0195(17) -0.0110(16)
C23 0.028(2) 0.031(2) 0.030(2) -0.0045(17) -0.0023(16) -0.0053(16)
C22 0.031(2) 0.030(2) 0.032(2) -0.0039(17) 0.0113(16) -0.0036(16)
C31 0.0229(17) 0.0150(15) 0.0206(17) -0.0007(13) 0.0088(14) 0.0012(13)
C29 0.0239(17) 0.0162(16) 0.0218(17) -0.0002(14) 0.0059(14) 0.0000(13)
C39 0.0216(17) 0.0195(17) 0.0229(17) -0.0031(14) 0.0087(14) -0.0035(13)
C40 0.039(2) 0.0255(19) 0.0247(19) -0.0022(16) 0.0060(16) -0.0063(16)
C38 0.0285(19) 0.0130(16) 0.0301(19) -0.0024(14) 0.0089(15) 0.0004(14)
C37 0.0265(19) 0.0235(18) 0.041(2) -0.0070(17) 0.0119(17) -0.0012(15)

loop_
_atom_type_symbol
_atom_type_description
_atom_type_scat_dispersion_real
_atom_type_scat_dispersion_imag
_atom_type_scat_source
C C 0.0033 0.0016 'International Tables Vol C Tables 4.2.6.8 and 6.1.1.4'
H H 0.0000 0.0000 'International Tables Vol C Tables 4.2.6.8 and 6.1.1.4'
N N 0.0061 0.0033 'International Tables Vol C Tables 4.2.6.8 and 6.1.1.4'
O O 0.0106 0.0060 'International Tables Vol C Tables 4.2.6.8 and 6.1.1.4'

loop_
_geom_angle_atom_site_label_1
_geom_angle_atom_site_label_2
_geom_angle_atom_site_label_3
_geom_angle
C3 C4 C5 118.7(3)
C3 C4 C7 122.0(3)
C5 C4 C7 119.3(3)
O6 N2 O5 124.0(3)
O6 N2 C27 120.2(3)
O5 N2 C27 115.7(3)
O7 C30 C31 123.2(3)
O7 C30 C29 111.8(3)
C31 C30 C29 124.9(3)
C2 C1 C6 119.8(3)
C1 C2 C3 120.8(4)
C2 C3 C4 120.5(3)
C4 C7 C12 112.0(3)
C4 C7 C8 114.6(3)
C12 C7 C8 109.5(3)
C11 C12 N1 118.4(4)
C11 C12 C7 124.4(5)
N1 C12 C7 109.1(3)
C12 C11 C10 118.0(4)
C12 C11 C13 122.6(5)
C10 C11 C13 110.1(4)
C14 C13 C18 118.3(4)
C14 C13 C11 119.5(5)
C18 C13 C11 122.2(5)
C13 C14 C15 121.3(4)
C16 C15 C14 120.7(4)
C15 C16 C17 119.4(4)
C6 C5 C4 120.3(3)
C1 C6 C5 120.0(3)
C9 C8 C19 118.2(3)
C9 C8 C7 121.4(3)
C19 C8 C7 120.0(3)
O4 C19 C8 121.4(3)
O4 C19 C20 118.3(3)
C8 C19 C20 120.3(3)
O3 C9 C8 123.4(3)
O3 C9 C10 112.2(3)
C8 C9 C10 124.4(3)
C9 C10 C11 112.6(3)
O2 N1 O1 124.0(3)
O2 N1 C12 117.3(4)
O1 N1 C12 118.6(4)
C16 C17 C18 119.2(4)
C13 C18 C17 121.1(4)
C26 C21 C22 119.0(3)
C21 C26 C25 121.0(3)
C24 C25 C26 120.5(3)
C25 C24 C23 118.7(3)
C25 C24 C28 118.8(3)
C23 C24 C28 122.4(3)
C27 C28 C24 115.0(3)
C27 C28 C29 107.6(3)
C24 C28 C29 107.5(3)
C28 C27 N2 110.5(3)
C28 C27 C32 114.2(3)
N2 C27 C32 107.1(3)
C31 C32 C33 113.5(3)
C31 C32 C27 109.8(3)
C33 C32 C27 114.4(3)
C38 C33 C34 118.7(3)
C38 C33 C32 121.7(3)
C34 C33 C32 119.6(3)
C35 C34 C33 120.8(3)
C36 C35 C34 120.1(3)
C35 C36 C37 119.5(3)
C24 C23 C22 120.9(3)
C21 C22 C23 119.8(3)
C30 C31 C39 119.4(3)
C30 C31 C32 120.8(3)
C39 C31 C32 119.6(3)
C30 C29 C28 113.9(3)
O8 C39 C31 121.6(3)
O8 C39 C40 118.4(3)
C31 C39 C40 120.1(3)
C37 C38 C33 120.6(3)
C38 C37 C36 120.4(3)

loop_
_geom_bond_atom_site_label_1
_geom_bond_atom_site_label_2
_geom_bond_distance
O4 C19 1.248(4)
O3 C9 1.332(4)
O6 N2 1.221(3)
O5 N2 1.226(4)
O8 C39 1.247(4)
C4 C3 1.389(5)
C4 C5 1.392(4)
C4 C7 1.514(5)
O1 N1 1.225(4)
N2 C27 1.510(4)
C30 O7 1.334(4)
C30 C31 1.359(4)
C30 C29 1.483(4)
C1 C2 1.368(6)
C1 C6 1.382(6)
C2 C3 1.375(5)
C7 C12 1.520(5)
C7 C8 1.521(4)
C12 C11 1.290(7)
C12 N1 1.499(5)
C11 C10 1.507(6)
C11 C13 1.523(6)
C13 C14 1.359(6)
C13 C18 1.387(7)
C14 C15 1.375(5)
C15 C16 1.373(5)
C16 C17 1.375(5)
C5 C6 1.389(5)
C8 C9 1.359(4)
C8 C19 1.453(5)
C19 C20 1.486(5)
C9 C10 1.483(5)
N1 O2 1.211(4)
C17 C18 1.396(6)
C21 C26 1.371(5)
C21 C22 1.381(5)
C26 C25 1.384(5)
C25 C24 1.372(5)
C24 C23 1.382(5)
C24 C28 1.526(5)
C28 C27 1.498(5)
C28 C29 1.549(4)
C27 C32 1.536(4)
C32 C31 1.523(4)
C32 C33 1.523(4)
C33 C38 1.382(5)
C33 C34 1.390(4)
C34 C35 1.378(5)
C35 C36 1.374(5)
C36 C37 1.386(5)
C23 C22 1.389(5)
C31 C39 1.439(4)
C39 C40 1.495(5)
C38 C37 1.374(5)

loop_
_geom_torsion_atom_site_label_1
_geom_torsion_atom_site_label_2
_geom_torsion_atom_site_label_3
_geom_torsion_atom_site_label_4
_geom_torsion
C6 C1 C2 C3 -0.3(6)
C1 C2 C3 C4 0.6(5)
C5 C4 C3 C2 -1.0(5)
C7 C4 C3 C2 175.6(3)
C3 C4 C7 C12 -85.2(4)
C5 C4 C7 C12 91.4(4)
C3 C4 C7 C8 40.4(4)
C5 C4 C7 C8 -143.0(3)
C4 C7 C12 C11 99.6(7)
C8 C7 C12 C11 -28.7(9)
C4 C7 C12 N1 -48.3(6)
C8 C7 C12 N1 -176.6(4)
N1 C12 C11 C10 -174.9(6)
C7 C12 C11 C10 39.8(12)
N1 C12 C11 C13 -31.6(12)
C7 C12 C11 C13 -176.9(6)
C12 C11 C13 C14 131.2(8)
C10 C11 C13 C14 -83.0(7)
C12 C11 C13 C18 -51.5(10)
C10 C11 C13 C18 94.4(6)
C18 C13 C14 C15 0.7(6)
C11 C13 C14 C15 178.1(4)
C13 C14 C15 C16 -0.1(6)
C14 C15 C16 C17 0.1(5)
C3 C4 C5 C6 1.0(5)
C7 C4 C5 C6 -175.7(3)
C2 C1 C6 C5 0.3(5)
C4 C5 C6 C1 -0.7(5)
C4 C7 C8 C9 -119.3(3)
C12 C7 C8 C9 7.5(5)
C4 C7 C8 C19 68.2(4)
C12 C7 C8 C19 -165.0(4)
C9 C8 C19 O4 7.8(5)
C7 C8 C19 O4 -179.4(3)
C9 C8 C19 C20 -169.8(3)
C7 C8 C19 C20 2.9(5)
C19 C8 C9 O3 -5.5(5)
C7 C8 C9 O3 -178.2(3)
C19 C8 C9 C10 172.1(3)
C7 C8 C9 C10 -0.5(5)
O3 C9 C10 C11 -173.5(5)
C8 C9 C10 C11 8.6(6)
C12 C11 C10 C9 -27.3(10)
C13 C11 C10 C9 -174.9(5)
C11 C12 N1 O2 133.9(7)
C7 C12 N1 O2 -75.9(6)
C11 C12 N1 O1 -49.1(8)
C7 C12 N1 O1 101.1(5)
C15 C16 C17 C18 -0.6(6)
C14 C13 C18 C17 -1.2(6)
C11 C13 C18 C17 -178.6(4)
C16 C17 C18 C13 1.2(6)
C22 C21 C26 C25 -0.9(5)
C21 C26 C25 C24 0.0(5)
C26 C25 C24 C23 1.0(5)
C26 C25 C24 C28 176.9(3)
C25 C24 C28 C27 142.9(3)
C23 C24 C28 C27 -41.4(5)
C25 C24 C28 C29 -97.3(4)
C23 C24 C28 C29 78.4(4)
C24 C28 C27 N2 -57.4(4)
C29 C28 C27 N2 -177.1(3)
C24 C28 C27 C32 -178.3(3)
C29 C28 C27 C32 62.0(4)
O6 N2 C27 C28 -22.6(4)
O5 N2 C27 C28 161.7(3)
O6 N2 C27 C32 102.4(3)
O5 N2 C27 C32 -73.3(3)
C28 C27 C32 C31 -50.5(4)
N2 C27 C32 C31 -173.3(3)
C28 C27 C32 C33 78.4(3)
N2 C27 C32 C33 -44.3(4)
C31 C32 C33 C38 42.4(4)
C27 C32 C33 C38 -84.7(4)
C31 C32 C33 C34 -139.8(3)
C27 C32 C33 C34 93.1(4)
C38 C33 C34 C35 0.0(5)
C32 C33 C34 C35 -177.9(3)
C33 C34 C35 C36 -0.1(5)
C34 C35 C36 C37 0.4(5)
C25 C24 C23 C22 -1.2(5)
C28 C24 C23 C22 -176.9(3)
C26 C21 C22 C23 0.6(5)
C24 C23 C22 C21 0.4(6)
O7 C30 C31 C39 -3.8(5)
C29 C30 C31 C39 171.6(3)
O7 C30 C31 C32 -179.1(3)
C29 C30 C31 C32 -3.8(5)
C33 C32 C31 C30 -109.7(3)
C27 C32 C31 C30 19.7(4)
C33 C32 C31 C39 75.0(4)
C27 C32 C31 C39 -155.6(3)
O7 C30 C29 C28 -168.8(3)
C31 C30 C29 C28 15.4(5)
C27 C28 C29 C30 -42.2(4)
C24 C28 C29 C30 -166.6(3)
C30 C31 C39 O8 6.4(5)
C32 C31 C39 O8 -178.2(3)
C30 C31 C39 C40 -171.6(3)
C32 C31 C39 C40 3.8(5)
C34 C33 C38 C37 -0.2(5)
C32 C33 C38 C37 177.6(3)
C33 C38 C37 C36 0.5(5)
C35 C36 C37 C38 -0.6(5)
